data_1000145
loop_
_publ_author_name
'Le Bail, A'

_publ_section_title 'On the structure of Na5 V2 P3 O14 . (H2 O)'
_journal_coden_ASTM JSSCBI
_journal_name_full 'Journal of Solid State Chemistry'
_journal_page_first 281
_journal_page_last 282
_journal_paper_doi 10.1006/jssc.1993.1033
_journal_volume 102
_journal_year 1993
_chemical_formula_structural 'Na5 (P3 V2 O14) (H2 O)'
_chemical_formula_sum 'H2 Na5 O15 P3 V2'
_chemical_name_systematic
;
Pentasodium phyllo-triphosphatodivanadate(IV) hydrate
;
_space_group_IT_number 8
_symmetry_cell_setting monoclinic
_symmetry_Int_Tables_number 8
_symmetry_space_group_name_Hall 'C -2y'
_symmetry_space_group_name_H-M 'C 1 m 1'
_cell_angle_alpha 90
_cell_angle_beta 91.134(6)
_cell_angle_gamma 90
_cell_formula_units_Z 2
_cell_length_a 6.3089(4)
_cell_length_b 20.10379(80)
_cell_length_c 5.1172(5)
_cell_volume 648.9
_refine_ls_R_factor_all 0.025
_cod_database_code 1000145

loop_
_symmetry_equiv_pos_as_xyz
x,y,z
x,-y,z
1/2+x,1/2+y,z
1/2+x,1/2-y,z

loop_
_atom_site_aniso_label
_atom_site_aniso_U_11
_atom_site_aniso_U_12
_atom_site_aniso_U_13
_atom_site_aniso_U_22
_atom_site_aniso_U_23
_atom_site_aniso_U_33
V1 0.0061(4) 0.0002(2) -0.0008(2) 0.0088(3) .0000(3) 0.0119(3)
P1 0.0067(5) 0.0009(4) -0.0001(3) 0.0102(4) 0.0002(4) 0.0103(8)
P2 0.0078(6) 0. -0.0008(5) 0.0098(6) 0. 0.0116(6)
Na1 0.0497(14) -0.0063(8) 0.0019(9) 0.0186(9) 0.0002(7) 0.0182(9)
Na2 0.0121(9) -0.0025(7) -0.0016(7) 0.0311(12) 0.0007(7) 0.0165(10)
Na3 0.0103(15) 0. 0.0073(15) 0.0928(32) 0. 0.0425(24)
O1 0.0147(32) 0. -0.0040(27) 0.2899(182) 0. 0.0313(40)
O2 0.0120(15) -0.0001(10) -0.0010(11) 0.0179(14) 0.0008(11) 0.0095(14)
O3 0.0176(18) 0.0030(12) 0.0004(14) 0.0215(16) -0.0003(12) 0.0160(16)
O4 0.0082(17) -0.0001(10) -0.0010(13) 0.0145(14) 0.0024(11) 0.0190(18)
O5 0.0138(13) -0.0023(11) -0.0013(10) 0.0097(12) 0.0010(11) 0.0112(14)
O6 0.0083(16) -0.0011(10) -0.0016(13) 0.0126(13) 0.0023(11) 0.0148(16)
O7 0.0099(13) 0.0011(10) 0.0020(11) 0.0099(12) 0.0033(12) 0.0225(15)
O8 0.0043(17) 0. -0.0047(16) 0.019(2) 0. 0.0164(21)
O9 0.0286(26) 0. 0.0057(21) 0.0214(22) 0. 0.0153(21)

loop_
_atom_site_label
_atom_site_type_symbol
_atom_site_symmetry_multiplicity
_atom_site_Wyckoff_symbol
_atom_site_fract_x
_atom_site_fract_y
_atom_site_fract_z
_atom_site_occupancy
_atom_site_attached_hydrogens
_atom_site_calc_flag
V1 V4+ 4 b 0.5 0.84891(3) 0.5 1. 0 d
P1 P5+ 4 b 0.0028(2) 0.81446(4) 0.5001(3) 1. 0 d
P2 P5+ 2 a 0.3500(3) 0. 0.4582(3) 1. 0 d
Na1 Na1+ 4 b 0.1687(5) 0.9142(1) 0.9905(5) 1. 0 d
Na2 Na1+ 4 b 0.7458(3) 0.7599(1) 0.0239(4) 1. 0 d
Na3 Na1+ 2 a 0.8213(5) 0. 0.4045(8) 1. 0 d
O1 O2- 2 a 0.758(1) 0. 0.904(2) 1. 2 d
O2 O2- 4 b 0.0147(5) 0.8112(1) 0.7948(7) 1. 0 d
O3 O2- 4 b 0.5003(6) 0.8456(2) 0.8164(7) 1. 0 d
O4 O2- 4 b 0.8059(5) 0.8524(1) 0.3985(7) 1. 0 d
O5 O2- 4 b 0.4997(5) 0.7565(2) 0.3750(6) 1. 0 d
O6 O2- 4 b 0.1961(5) 0.8504(1) 0.3887(7) 1. 0 d
O7 O2- 4 b 0.4979(5) 0.9404(1) 0.3882(7) 1. 0 d
O8 O2- 2 a 0.1531(7) 0. 0.2846(9) 1. 0 d
O9 O2- 2 a 0.3044(9) 0. 0.746(1) 1. 0 d

loop_
_atom_type_symbol
_atom_type_oxidation_number
V4+ 4.000
P5+ 5.000
Na1+ 1.000
O2- -2.000

loop_
_cod_changelog_entry_id
_cod_changelog_entry_author
_cod_changelog_entry_date
_cod_changelog_entry_text
1 'Vaitkus, Antanas' 2022-11-09T16:40:00+02:00
;
 Removed the 'H1' dummy atom site since the hydrogen atoms which it represents
 are already marked using the '_atom_site_attached_hydrogens' data item.
;
